data_4119329
loop_
_publ_author_name
'Holger Braunschweig'
'Alexander Damme'
'Rian D. Dewhurst'
'Thomas Kramer'
'Sebastian \"Ostreicher'
'Krzysztof Radacki'
'Alfredo Vargas'

_publ_contact_author_address
; Institut fuer Anorganische Chemie
Universitaet Wuerzburg
Am Hubland
97074 Wuerzburg, Germany
;
_publ_contact_author_email H.Braunschweig@mail.uni-wuerzburg.de
_publ_contact_author_fax +49-931-3184623
_publ_contact_author_name 'Prof. Dr. Holger Braunschweig'
_publ_contact_author_phone +49-931-3185260
_publ_section_title
;
 Ditopic Ambiphilicity of an Anionic Dimetalloborylene Complex
;
_journal_name_full 'Journal of the American Chemical Society'
_journal_page_first 2313
_journal_page_last 2320
_journal_paper_doi 10.1021/ja310895w
_journal_volume 135
_journal_year 2013
_chemical_formula_moiety 'C32 H25 B Mn2 O4 Sn'
_chemical_formula_sum 'C32 H25 B Mn2 O4 Sn'
_chemical_formula_weight 712.90
_chemical_name_common
;
?
;
_chemical_name_systematic
; 
?
;
_space_group_IT_number 14
_symmetry_cell_setting monoclinic
_symmetry_space_group_name_Hall '-P 2ybc'
_symmetry_space_group_name_H-M 'P 1 21/c 1'
_atom_sites_solution_hydrogens geom
_atom_sites_solution_primary direct
_atom_sites_solution_secondary difmap
_audit_creation_method SHELXL-97
_cell_angle_alpha 90.00
_cell_angle_beta 101.713(3)
_cell_angle_gamma 90.00
_cell_formula_units_Z 4
_cell_length_a 7.7201(4)
_cell_length_b 20.3825(11)
_cell_length_c 18.1522(9)
_cell_measurement_reflns_used 4635
_cell_measurement_temperature 100(2)
_cell_measurement_theta_max 25.74
_cell_measurement_theta_min 2.29
_cell_volume 2796.9(3)
_computing_cell_refinement 'Saint+ ver. 7.68A (Bruker AXS)'
_computing_data_collection 'APEX2 ver. 2010.3 (Bruker AXS)'
_computing_data_reduction 'Saint+ ver. 7.68A (Bruker AXS)'
_computing_molecular_graphics 'XP ver. 5.1 (Bruker AXS, 1998)'
_computing_publication_material 'SHELXL-97 (Sheldrick, 2008)'
_computing_structure_refinement 'SHELXL-97 (Sheldrick, 1997)'
_computing_structure_solution 'SHELXS-97 (Sheldrick, 1990)'
_diffrn_ambient_temperature 100(2)
_diffrn_measured_fraction_theta_full 0.998
_diffrn_measured_fraction_theta_max 0.997
_diffrn_measurement_device_type 'Bruker APEX-II CCD'
_diffrn_measurement_method '\f and \w scans'
_diffrn_radiation_monochromator 'multi-layer mirror'
_diffrn_radiation_source 'rotating anode'
_diffrn_radiation_type MoK\a
_diffrn_radiation_wavelength 0.71073
_diffrn_reflns_av_R_equivalents 0.0715
_diffrn_reflns_av_sigmaI/netI 0.0492
_diffrn_reflns_limit_h_max 9
_diffrn_reflns_limit_h_min -8
_diffrn_reflns_limit_k_max 25
_diffrn_reflns_limit_k_min -25
_diffrn_reflns_limit_l_max 22
_diffrn_reflns_limit_l_min -22
_diffrn_reflns_number 36513
_diffrn_reflns_theta_full 26.00
_diffrn_reflns_theta_max 26.04
_diffrn_reflns_theta_min 1.52
_exptl_absorpt_coefficient_mu 1.812
_exptl_absorpt_correction_T_max 0.7453
_exptl_absorpt_correction_T_min 0.6387
_exptl_absorpt_correction_type multi-scan
_exptl_absorpt_process_details 'Sadabs 2008/1 (Brucker 2008)'
_exptl_crystal_colour yellow
_exptl_crystal_density_diffrn 1.693
_exptl_crystal_description needle
_exptl_crystal_F_000 1416
_exptl_crystal_size_max 0.64
_exptl_crystal_size_mid 0.11
_exptl_crystal_size_min 0.03
_refine_diff_density_max 0.545
_refine_diff_density_min -0.385
_refine_diff_density_rms 0.097
_refine_ls_extinction_method none
_refine_ls_goodness_of_fit_ref 1.022
_refine_ls_hydrogen_treatment constr
_refine_ls_matrix_type full
_refine_ls_number_parameters 361
_refine_ls_number_reflns 5513
_refine_ls_number_restraints 0
_refine_ls_restrained_S_all 1.022
_refine_ls_R_factor_all 0.0460
_refine_ls_R_factor_gt 0.0312
_refine_ls_shift/su_max 0.001
_refine_ls_shift/su_mean 0.000
_refine_ls_structure_factor_coef Fsqd
_refine_ls_weighting_details 'calc w=1/[\s^2^(Fo^2^)+(0.0193P)^2^+1.9486P] where P=(Fo^2^+2Fc^2^)/3'
_refine_ls_weighting_scheme calc
_refine_ls_wR_factor_gt 0.0595
_refine_ls_wR_factor_ref 0.0638
_reflns_number_gt 4479
_reflns_number_total 5513
_reflns_threshold_expression >2sigma(I)
_cod_data_source_file ja310895w_si_001_1.cif
_cod_data_source_block 1
_cod_database_code 4119329

loop_
_symmetry_equiv_pos_as_xyz
'x, y, z'
'-x, y+1/2, -z+1/2'
'-x, -y, -z'
'x, -y-1/2, z-1/2'

loop_
_atom_site_label
_atom_site_type_symbol
_atom_site_fract_x
_atom_site_fract_y
_atom_site_fract_z
_atom_site_U_iso_or_equiv
_atom_site_adp_type
_atom_site_occupancy
_atom_site_symmetry_multiplicity
_atom_site_calc_flag
_atom_site_refinement_flags
B1 B 0.9747(5) 0.62167(17) 0.3399(2) 0.0145(8) Uani 1 1 d .
Mn1 Mn 0.92985(6) 0.53781(2) 0.30592(3) 0.01589(12) Uani 1 1 d .
O1 O 0.8015(3) 0.60867(12) 0.16484(13) 0.0287(6) Uani 1 1 d .
C1 C 0.8517(4) 0.57962(15) 0.2201(2) 0.0201(7) Uani 1 1 d .
O2 O 0.5866(3) 0.54950(12) 0.35081(14) 0.0334(6) Uani 1 1 d .
C2 C 0.7231(5) 0.54429(15) 0.33303(19) 0.0221(8) Uani 1 1 d .
Mn2 Mn 1.02655(6) 0.71192(2) 0.37109(3) 0.01266(11) Uani 1 1 d .
O21 O 0.6475(3) 0.70429(10) 0.30214(12) 0.0201(5) Uani 1 1 d .
C21 C 0.7949(4) 0.70731(14) 0.33213(17) 0.0155(7) Uani 1 1 d .
O22 O 1.1189(3) 0.62958(11) 0.50676(13) 0.0218(5) Uani 1 1 d .
C22 C 1.0755(4) 0.66264(15) 0.45450(18) 0.0165(7) Uani 1 1 d .
C11 C 1.1772(4) 0.49892(16) 0.28998(19) 0.0230(8) Uani 1 1 d .
H11 H 1.2499 0.5200 0.2608 0.028 Uiso 1 1 calc R
C12 C 1.0426(5) 0.45258(16) 0.2631(2) 0.0305(9) Uani 1 1 d .
H12 H 1.0089 0.4372 0.2128 0.037 Uiso 1 1 calc R
C13 C 0.9684(5) 0.43364(17) 0.3239(2) 0.0342(10) Uani 1 1 d .
H13 H 0.8757 0.4027 0.3221 0.041 Uiso 1 1 calc R
C14 C 1.0531(5) 0.46779(16) 0.3878(2) 0.0291(9) Uani 1 1 d .
H14 H 1.0269 0.4644 0.4366 0.035 Uiso 1 1 calc R
C15 C 1.1849(5) 0.50835(16) 0.36739(19) 0.0244(8) Uani 1 1 d .
H15 H 1.2636 0.5366 0.3999 0.029 Uiso 1 1 calc R
Sn1 Sn 0.88641(3) 0.779090(10) 0.468773(12) 0.01321(7) Uani 1 1 d .
C31 C 1.0724(4) 0.78080(16) 0.28798(18) 0.0204(7) Uani 1 1 d .
H31 H 0.9812 0.8031 0.2542 0.024 Uiso 1 1 calc R
C32 C 1.1449(4) 0.71920(16) 0.27520(19) 0.0229(8) Uani 1 1 d .
H32 H 1.1115 0.6929 0.2314 0.027 Uiso 1 1 calc R
C33 C 1.2760(4) 0.70377(16) 0.3392(2) 0.0234(8) Uani 1 1 d .
H33 H 1.3467 0.6652 0.3461 0.028 Uiso 1 1 calc R
C34 C 1.2835(4) 0.75559(16) 0.3912(2) 0.0246(8) Uani 1 1 d .
H34 H 1.3596 0.7579 0.4393 0.030 Uiso 1 1 calc R
C35 C 1.1584(4) 0.80355(16) 0.35936(18) 0.0211(8) Uani 1 1 d .
H35 H 1.1362 0.8439 0.3820 0.025 Uiso 1 1 calc R
C41 C 1.0861(4) 0.83372(15) 0.54381(16) 0.0152(7) Uani 1 1 d .
C42 C 1.2350(4) 0.80376(16) 0.58692(17) 0.0190(7) Uani 1 1 d .
H42 H 1.2481 0.7575 0.5844 0.023 Uiso 1 1 calc R
C43 C 1.3637(4) 0.84012(16) 0.63312(18) 0.0210(8) Uani 1 1 d .
H43 H 1.4648 0.8188 0.6616 0.025 Uiso 1 1 calc R
C44 C 1.3464(4) 0.90734(16) 0.63821(18) 0.0215(8) Uani 1 1 d .
H44 H 1.4343 0.9322 0.6708 0.026 Uiso 1 1 calc R
C45 C 1.2002(4) 0.93827(16) 0.59559(18) 0.0218(8) Uani 1 1 d .
H45 H 1.1888 0.9846 0.5980 0.026 Uiso 1 1 calc R
C46 C 1.0704(4) 0.90169(16) 0.54927(17) 0.0189(7) Uani 1 1 d .
H46 H 0.9693 0.9232 0.5209 0.023 Uiso 1 1 calc R
C51 C 0.6924(4) 0.85116(14) 0.42085(17) 0.0139(7) Uani 1 1 d .
C52 C 0.5932(4) 0.88020(15) 0.46828(18) 0.0174(7) Uani 1 1 d .
H52 H 0.6158 0.8685 0.5200 0.021 Uiso 1 1 calc R
C53 C 0.4623(4) 0.92578(15) 0.44157(19) 0.0190(7) Uani 1 1 d .
H53 H 0.3970 0.9454 0.4748 0.023 Uiso 1 1 calc R
C54 C 0.4276(4) 0.94242(15) 0.36637(19) 0.0217(8) Uani 1 1 d .
H54 H 0.3366 0.9731 0.3476 0.026 Uiso 1 1 calc R
C55 C 0.5244(4) 0.91473(15) 0.31817(18) 0.0210(8) Uani 1 1 d .
H55 H 0.5008 0.9266 0.2665 0.025 Uiso 1 1 calc R
C56 C 0.6560(4) 0.86966(15) 0.34524(18) 0.0186(7) Uani 1 1 d .
H56 H 0.7225 0.8510 0.3118 0.022 Uiso 1 1 calc R
C61 C 0.7468(4) 0.71431(14) 0.53061(17) 0.0147(7) Uani 1 1 d .
C62 C 0.7217(4) 0.72998(15) 0.60240(18) 0.0201(7) Uani 1 1 d .
H62 H 0.7747 0.7684 0.6267 0.024 Uiso 1 1 calc R
C63 C 0.6199(5) 0.68991(17) 0.63885(19) 0.0250(8) Uani 1 1 d .
H63 H 0.6040 0.7011 0.6878 0.030 Uiso 1 1 calc R
C64 C 0.5420(4) 0.63399(17) 0.60435(19) 0.0230(8) Uani 1 1 d .
H64 H 0.4714 0.6071 0.6293 0.028 Uiso 1 1 calc R
C65 C 0.5666(4) 0.61728(16) 0.53375(18) 0.0205(7) Uani 1 1 d .
H65 H 0.5143 0.5785 0.5099 0.025 Uiso 1 1 calc R
C66 C 0.6681(4) 0.65723(15) 0.49763(18) 0.0179(7) Uani 1 1 d .
H66 H 0.6845 0.6453 0.4489 0.021 Uiso 1 1 calc R

loop_
_atom_site_aniso_label
_atom_site_aniso_U_11
_atom_site_aniso_U_22
_atom_site_aniso_U_33
_atom_site_aniso_U_23
_atom_site_aniso_U_13
_atom_site_aniso_U_12
B1 0.0123(19) 0.0166(18) 0.0156(19) 0.0020(14) 0.0053(15) -0.0008(14)
Mn1 0.0145(3) 0.0137(2) 0.0199(3) -0.0018(2) 0.0046(2) -0.00084(19)
O1 0.0294(15) 0.0330(14) 0.0219(14) 0.0036(11) 0.0009(11) 0.0016(11)
C1 0.0147(18) 0.0197(18) 0.027(2) -0.0093(15) 0.0064(15) -0.0030(14)
O2 0.0215(15) 0.0366(15) 0.0459(17) -0.0115(12) 0.0161(13) -0.0075(12)
C2 0.025(2) 0.0159(17) 0.0249(19) -0.0059(14) 0.0029(16) -0.0074(14)
Mn2 0.0110(3) 0.0127(2) 0.0145(2) 0.00030(19) 0.00308(19) -0.00141(18)
O21 0.0144(13) 0.0250(13) 0.0195(12) -0.0022(10) 0.0001(10) -0.0003(9)
C21 0.024(2) 0.0128(16) 0.0121(16) 0.0020(12) 0.0083(15) 0.0023(13)
O22 0.0188(13) 0.0235(13) 0.0227(13) 0.0062(10) 0.0028(10) 0.0036(10)
C22 0.0092(17) 0.0189(17) 0.0218(18) -0.0048(14) 0.0040(14) -0.0018(13)
C11 0.021(2) 0.0222(18) 0.029(2) 0.0042(15) 0.0113(16) 0.0077(14)
C12 0.029(2) 0.0231(19) 0.038(2) -0.0111(17) 0.0040(18) 0.0098(16)
C13 0.027(2) 0.0142(18) 0.066(3) 0.0039(18) 0.019(2) -0.0006(15)
C14 0.035(2) 0.0213(19) 0.034(2) 0.0103(16) 0.0149(18) 0.0109(16)
C15 0.022(2) 0.0214(18) 0.028(2) 0.0056(15) 0.0003(16) 0.0064(15)
Sn1 0.01247(12) 0.01364(11) 0.01309(12) -0.00070(9) 0.00158(8) -0.00025(9)
C31 0.0191(19) 0.0215(17) 0.0218(18) 0.0081(15) 0.0074(15) -0.0034(14)
C32 0.026(2) 0.0228(18) 0.0247(19) -0.0034(15) 0.0164(16) -0.0099(15)
C33 0.0158(19) 0.0222(18) 0.037(2) 0.0043(15) 0.0169(16) 0.0006(14)
C34 0.0153(18) 0.0293(19) 0.029(2) 0.0037(16) 0.0029(15) -0.0129(15)
C35 0.0212(19) 0.0179(17) 0.0264(19) -0.0017(14) 0.0103(15) -0.0096(14)
C41 0.0133(17) 0.0221(17) 0.0112(16) -0.0027(13) 0.0050(13) -0.0015(13)
C42 0.0202(19) 0.0196(17) 0.0181(18) -0.0026(14) 0.0063(15) 0.0002(14)
C43 0.0152(18) 0.032(2) 0.0159(17) -0.0030(15) 0.0023(14) -0.0022(14)
C44 0.0200(19) 0.0279(19) 0.0182(18) -0.0070(15) 0.0076(15) -0.0094(15)
C45 0.023(2) 0.0200(17) 0.0249(19) -0.0050(14) 0.0097(16) -0.0052(14)
C46 0.0151(18) 0.0244(18) 0.0177(17) -0.0009(14) 0.0042(14) 0.0005(14)
C51 0.0120(17) 0.0117(15) 0.0181(17) -0.0009(13) 0.0030(13) -0.0013(12)
C52 0.0178(18) 0.0162(16) 0.0179(17) -0.0003(13) 0.0029(14) -0.0018(13)
C53 0.0152(18) 0.0166(17) 0.0260(19) -0.0070(14) 0.0060(15) -0.0029(13)
C54 0.0137(18) 0.0149(17) 0.034(2) 0.0044(15) -0.0006(16) 0.0014(13)
C55 0.024(2) 0.0192(17) 0.0191(18) 0.0044(14) 0.0019(15) -0.0019(14)
C56 0.0225(19) 0.0172(17) 0.0176(18) -0.0017(13) 0.0076(15) -0.0018(14)
C61 0.0113(16) 0.0171(16) 0.0158(16) 0.0024(13) 0.0030(13) 0.0043(13)
C62 0.0248(19) 0.0154(16) 0.0195(18) 0.0016(14) 0.0030(15) 0.0020(14)
C63 0.032(2) 0.031(2) 0.0139(18) 0.0047(15) 0.0077(16) 0.0057(16)
C64 0.0159(18) 0.0284(19) 0.026(2) 0.0113(15) 0.0072(15) 0.0032(14)
C65 0.0142(18) 0.0224(18) 0.0240(19) 0.0034(14) 0.0019(15) -0.0023(14)
C66 0.0166(18) 0.0222(17) 0.0150(17) 0.0008(14) 0.0037(14) 0.0020(14)

loop_
_atom_type_symbol
_atom_type_description
_atom_type_scat_dispersion_real
_atom_type_scat_dispersion_imag
_atom_type_scat_source
C C 0.0033 0.0016 'International Tables Vol C Tables 4.2.6.8 and 6.1.1.4'
H H 0.0000 0.0000 'International Tables Vol C Tables 4.2.6.8 and 6.1.1.4'
B B 0.0013 0.0007 'International Tables Vol C Tables 4.2.6.8 and 6.1.1.4'
O O 0.0106 0.0060 'International Tables Vol C Tables 4.2.6.8 and 6.1.1.4'
Mn Mn 0.3368 0.7283 'International Tables Vol C Tables 4.2.6.8 and 6.1.1.4'
Sn Sn -0.6537 1.4246 'International Tables Vol C Tables 4.2.6.8 and 6.1.1.4'

loop_
_geom_angle_atom_site_label_1
_geom_angle_atom_site_label_2
_geom_angle_atom_site_label_3
_geom_angle
Mn1 B1 Mn2 176.9(2)
C2 Mn1 C1 92.49(15)
C2 Mn1 B1 87.49(15)
C1 Mn1 B1 81.63(15)
C2 Mn1 C14 98.97(15)
C1 Mn1 C14 162.97(14)
B1 Mn1 C14 111.26(15)
C2 Mn1 C11 161.03(14)
C1 Mn1 C11 102.30(14)
B1 Mn1 C11 106.20(15)
C14 Mn1 C11 64.13(13)
C2 Mn1 C15 131.46(14)
C1 Mn1 C15 134.91(14)
B1 Mn1 C15 89.72(15)
C14 Mn1 C15 38.65(13)
C11 Mn1 C15 38.37(12)
C2 Mn1 C12 127.84(14)
C1 Mn1 C12 99.24(15)
B1 Mn1 C12 144.35(15)
C14 Mn1 C12 63.77(14)
C11 Mn1 C12 38.45(13)
C15 Mn1 C12 64.32(14)
C2 Mn1 C13 97.82(14)
C1 Mn1 C13 128.15(15)
B1 Mn1 C13 149.12(16)
C14 Mn1 C13 37.90(14)
C11 Mn1 C13 63.69(13)
C15 Mn1 C13 64.01(14)
C12 Mn1 C13 37.76(14)
O1 C1 Mn1 178.1(3)
O2 C2 Mn1 179.1(3)
C21 Mn2 C22 109.10(14)
C21 Mn2 B1 72.81(14)
C22 Mn2 B1 73.20(14)
C21 Mn2 C33 140.99(14)
C22 Mn2 C33 97.96(14)
B1 Mn2 C33 89.49(14)
C21 Mn2 C32 103.95(14)
C22 Mn2 C32 132.68(14)
B1 Mn2 C32 85.69(14)
C33 Mn2 C32 38.80(13)
C21 Mn2 C34 155.39(13)
C22 Mn2 C34 93.44(14)
B1 Mn2 C34 124.99(14)
C33 Mn2 C34 38.61(13)
C32 Mn2 C34 64.73(13)
C21 Mn2 C31 92.92(13)
C22 Mn2 C31 157.77(14)
B1 Mn2 C31 117.98(14)
C33 Mn2 C31 64.63(13)
C32 Mn2 C31 38.63(12)
C34 Mn2 C31 64.34(13)
C21 Mn2 C35 117.42(13)
C22 Mn2 C35 123.07(14)
B1 Mn2 C35 149.80(14)
C33 Mn2 C35 64.51(13)
C32 Mn2 C35 64.52(12)
C34 Mn2 C35 38.40(12)
C31 Mn2 C35 38.25(12)
C21 Mn2 Sn1 77.26(10)
C22 Mn2 Sn1 76.59(10)
B1 Mn2 Sn1 126.78(11)
C33 Mn2 Sn1 137.77(10)
C32 Mn2 Sn1 144.64(9)
C34 Mn2 Sn1 99.33(10)
C31 Mn2 Sn1 106.38(9)
C35 Mn2 Sn1 83.29(9)
O21 C21 Mn2 175.4(3)
O22 C22 Mn2 174.8(3)
C15 C11 C12 108.3(3)
C15 C11 Mn1 70.89(19)
C12 C11 Mn1 71.42(19)
C15 C11 H11 125.8
C12 C11 H11 125.8
Mn1 C11 H11 123.5
C13 C12 C11 107.6(3)
C13 C12 Mn1 71.2(2)
C11 C12 Mn1 70.13(19)
C13 C12 H12 126.2
C11 C12 H12 126.2
Mn1 C12 H12 124.1
C14 C13 C12 108.7(3)
C14 C13 Mn1 70.25(19)
C12 C13 Mn1 71.0(2)
C14 C13 H13 125.7
C12 C13 H13 125.7
Mn1 C13 H13 124.6
C13 C14 C15 108.3(3)
C13 C14 Mn1 71.8(2)
C15 C14 Mn1 70.80(19)
C13 C14 H14 125.9
C15 C14 H14 125.9
Mn1 C14 H14 123.1
C11 C15 C14 107.1(3)
C11 C15 Mn1 70.74(19)
C14 C15 Mn1 70.5(2)
C11 C15 H15 126.5
C14 C15 H15 126.5
Mn1 C15 H15 123.9
C41 Sn1 C51 104.69(12)
C41 Sn1 C61 110.92(11)
C51 Sn1 C61 104.35(11)
C41 Sn1 Mn2 110.81(8)
C51 Sn1 Mn2 115.42(8)
C61 Sn1 Mn2 110.37(8)
C35 C31 C32 108.4(3)
C35 C31 Mn2 71.48(18)
C32 C31 Mn2 70.18(18)
C35 C31 H31 125.8
C32 C31 H31 125.8
Mn2 C31 H31 124.1
C31 C32 C33 107.7(3)
C31 C32 Mn2 71.19(18)
C33 C32 Mn2 70.51(19)
C31 C32 H32 126.2
C33 C32 H32 126.2
Mn2 C32 H32 123.8
C34 C33 C32 108.0(3)
C34 C33 Mn2 71.10(19)
C32 C33 Mn2 70.69(19)
C34 C33 H33 126.0
C32 C33 H33 126.0
Mn2 C33 H33 123.8
C33 C34 C35 108.2(3)
C33 C34 Mn2 70.30(18)
C35 C34 Mn2 71.60(19)
C33 C34 H34 125.9
C35 C34 H34 125.9
Mn2 C34 H34 123.8
C31 C35 C34 107.7(3)
C31 C35 Mn2 70.27(18)
C34 C35 Mn2 70.00(18)
C31 C35 H35 126.2
C34 C35 H35 126.2
Mn2 C35 H35 125.2
C42 C41 C46 118.0(3)
C42 C41 Sn1 122.2(2)
C46 C41 Sn1 119.8(2)
C43 C42 C41 121.1(3)
C43 C42 H42 119.5
C41 C42 H42 119.5
C42 C43 C44 120.4(3)
C42 C43 H43 119.8
C44 C43 H43 119.8
C43 C44 C45 119.6(3)
C43 C44 H44 120.2
C45 C44 H44 120.2
C44 C45 C46 120.1(3)
C44 C45 H45 120.0
C46 C45 H45 120.0
C45 C46 C41 120.9(3)
C45 C46 H46 119.6
C41 C46 H46 119.6
C52 C51 C56 117.8(3)
C52 C51 Sn1 117.7(2)
C56 C51 Sn1 124.5(2)
C53 C52 C51 121.4(3)
C53 C52 H52 119.3
C51 C52 H52 119.3
C54 C53 C52 119.5(3)
C54 C53 H53 120.2
C52 C53 H53 120.2
C53 C54 C55 120.3(3)
C53 C54 H54 119.8
C55 C54 H54 119.8
C54 C55 C56 119.9(3)
C54 C55 H55 120.0
C56 C55 H55 120.0
C55 C56 C51 121.0(3)
C55 C56 H56 119.5
C51 C56 H56 119.5
C66 C61 C62 117.6(3)
C66 C61 Sn1 120.6(2)
C62 C61 Sn1 121.7(2)
C63 C62 C61 120.7(3)
C63 C62 H62 119.7
C61 C62 H62 119.7
C64 C63 C62 120.4(3)
C64 C63 H63 119.8
C62 C63 H63 119.8
C65 C64 C63 119.8(3)
C65 C64 H64 120.1
C63 C64 H64 120.1
C64 C65 C66 119.6(3)
C64 C65 H65 120.2
C66 C65 H65 120.2
C65 C66 C61 121.9(3)
C65 C66 H66 119.1
C61 C66 H66 119.1

loop_
_geom_bond_atom_site_label_1
_geom_bond_atom_site_label_2
_geom_bond_distance
B1 Mn1 1.826(4)
B1 Mn2 1.942(4)
Mn1 C2 1.768(4)
Mn1 C1 1.771(4)
Mn1 C14 2.139(3)
Mn1 C11 2.141(3)
Mn1 C15 2.142(3)
Mn1 C12 2.158(3)
Mn1 C13 2.160(3)
O1 C1 1.161(4)
O2 C2 1.168(4)
Mn2 C21 1.787(3)
Mn2 C22 1.792(3)
Mn2 C33 2.127(3)
Mn2 C32 2.129(3)
Mn2 C34 2.137(3)
Mn2 C31 2.142(3)
Mn2 C35 2.158(3)
Mn2 Sn1 2.6396(5)
O21 C21 1.159(4)
O22 C22 1.156(4)
C11 C15 1.407(5)
C11 C12 1.415(5)
C11 H11 0.9500
C12 C13 1.397(5)
C12 H12 0.9500
C13 C14 1.396(5)
C13 H13 0.9500
C14 C15 1.417(5)
C14 H14 0.9500
C15 H15 0.9500
Sn1 C41 2.149(3)
Sn1 C51 2.152(3)
Sn1 C61 2.158(3)
C31 C35 1.409(4)
C31 C32 1.413(4)
C31 H31 0.9500
C32 C33 1.413(5)
C32 H32 0.9500
C33 C34 1.409(5)
C33 H33 0.9500
C34 C35 1.413(5)
C34 H34 0.9500
C35 H35 0.9500
C41 C42 1.393(4)
C41 C46 1.396(4)
C42 C43 1.379(4)
C42 H42 0.9500
C43 C44 1.382(5)
C43 H43 0.9500
C44 C45 1.384(5)
C44 H44 0.9500
C45 C46 1.388(4)
C45 H45 0.9500
C46 H46 0.9500
C51 C52 1.395(4)
C51 C56 1.396(4)
C52 C53 1.386(4)
C52 H52 0.9500
C53 C54 1.379(4)
C53 H53 0.9500
C54 C55 1.382(5)
C54 H54 0.9500
C55 C56 1.383(4)
C55 H55 0.9500
C56 H56 0.9500
C61 C66 1.391(4)
C61 C62 1.393(4)
C62 C63 1.390(5)
C62 H62 0.9500
C63 C64 1.378(5)
C63 H63 0.9500
C64 C65 1.376(4)
C64 H64 0.9500
C65 C66 1.384(4)
C65 H65 0.9500
C66 H66 0.9500

loop_
_geom_torsion_atom_site_label_1
_geom_torsion_atom_site_label_2
_geom_torsion_atom_site_label_3
_geom_torsion_atom_site_label_4
_geom_torsion
Mn2 B1 Mn1 C2 -133(4)
Mn2 B1 Mn1 C1 -40(4)
Mn2 B1 Mn1 C14 129(4)
Mn2 B1 Mn1 C11 61(4)
Mn2 B1 Mn1 C15 96(4)
Mn2 B1 Mn1 C12 54(4)
Mn2 B1 Mn1 C13 126(4)
C2 Mn1 C1 O1 84(9)
B1 Mn1 C1 O1 -3(9)
C14 Mn1 C1 O1 -144(9)
C11 Mn1 C1 O1 -108(9)
C15 Mn1 C1 O1 -84(9)
C12 Mn1 C1 O1 -147(9)
C13 Mn1 C1 O1 -174(9)
C1 Mn1 C2 O2 -56(19)
B1 Mn1 C2 O2 25(19)
C14 Mn1 C2 O2 137(19)
C11 Mn1 C2 O2 162(100)
C15 Mn1 C2 O2 113(19)
C12 Mn1 C2 O2 -160(18)
C13 Mn1 C2 O2 175(100)
Mn1 B1 Mn2 C21 97(4)
Mn1 B1 Mn2 C22 -146(4)
Mn1 B1 Mn2 C33 -48(4)
Mn1 B1 Mn2 C32 -9(4)
Mn1 B1 Mn2 C34 -64(4)
Mn1 B1 Mn2 C31 13(4)
Mn1 B1 Mn2 C35 -18(4)
Mn1 B1 Mn2 Sn1 156(4)
C22 Mn2 C21 O21 -142(3)
B1 Mn2 C21 O21 -77(3)
C33 Mn2 C21 O21 -10(3)
C32 Mn2 C21 O21 4(3)
C34 Mn2 C21 O21 63(3)
C31 Mn2 C21 O21 41(3)
C35 Mn2 C21 O21 72(3)
Sn1 Mn2 C21 O21 147(3)
C21 Mn2 C22 O22 143(3)
B1 Mn2 C22 O22 79(3)
C33 Mn2 C22 O22 -8(3)
C32 Mn2 C22 O22 12(3)
C34 Mn2 C22 O22 -47(3)
C31 Mn2 C22 O22 -45(3)
C35 Mn2 C22 O22 -73(3)
Sn1 Mn2 C22 O22 -145(3)
C2 Mn1 C11 C15 -66.9(5)
C1 Mn1 C11 C15 152.7(2)
B1 Mn1 C11 C15 68.0(2)
C14 Mn1 C11 C15 -38.2(2)
C12 Mn1 C11 C15 -117.9(3)
C13 Mn1 C11 C15 -80.6(2)
C2 Mn1 C11 C12 51.0(5)
C1 Mn1 C11 C12 -89.4(2)
B1 Mn1 C11 C12 -174.1(2)
C14 Mn1 C11 C12 79.7(2)
C15 Mn1 C11 C12 117.9(3)
C13 Mn1 C11 C12 37.3(2)
C15 C11 C12 C13 -0.1(4)
Mn1 C11 C12 C13 -61.7(2)
C15 C11 C12 Mn1 61.6(2)
C2 Mn1 C12 C13 -43.8(3)
C1 Mn1 C12 C13 -144.3(2)
B1 Mn1 C12 C13 127.2(3)
C14 Mn1 C12 C13 36.8(2)
C11 Mn1 C12 C13 117.5(3)
C15 Mn1 C12 C13 80.0(2)
C2 Mn1 C12 C11 -161.3(2)
C1 Mn1 C12 C11 98.2(2)
B1 Mn1 C12 C11 9.7(4)
C14 Mn1 C12 C11 -80.7(2)
C15 Mn1 C12 C11 -37.5(2)
C13 Mn1 C12 C11 -117.5(3)
C11 C12 C13 C14 0.6(4)
Mn1 C12 C13 C14 -60.4(2)
C11 C12 C13 Mn1 61.0(2)
C2 Mn1 C13 C14 -94.6(2)
C1 Mn1 C13 C14 166.0(2)
B1 Mn1 C13 C14 3.7(4)
C11 Mn1 C13 C14 80.9(2)
C15 Mn1 C13 C14 38.0(2)
C12 Mn1 C13 C14 118.9(3)
C2 Mn1 C13 C12 146.5(2)
C1 Mn1 C13 C12 47.1(3)
B1 Mn1 C13 C12 -115.2(3)
C14 Mn1 C13 C12 -118.9(3)
C11 Mn1 C13 C12 -38.0(2)
C15 Mn1 C13 C12 -80.9(2)
C12 C13 C14 C15 -0.9(4)
Mn1 C13 C14 C15 -61.8(2)
C12 C13 C14 Mn1 60.9(3)
C2 Mn1 C14 C13 91.2(2)
C1 Mn1 C14 C13 -40.5(6)
B1 Mn1 C14 C13 -178.0(2)
C11 Mn1 C14 C13 -79.7(2)
C15 Mn1 C14 C13 -117.6(3)
C12 Mn1 C14 C13 -36.7(2)
C2 Mn1 C14 C15 -151.1(2)
C1 Mn1 C14 C15 77.1(5)
B1 Mn1 C14 C15 -60.3(2)
C11 Mn1 C14 C15 37.9(2)
C12 Mn1 C14 C15 80.9(2)
C13 Mn1 C14 C15 117.6(3)
C12 C11 C15 C14 -0.4(4)
Mn1 C11 C15 C14 61.5(2)
C12 C11 C15 Mn1 -62.0(2)
C13 C14 C15 C11 0.8(4)
Mn1 C14 C15 C11 -61.7(2)
C13 C14 C15 Mn1 62.4(2)
C2 Mn1 C15 C11 156.5(2)
C1 Mn1 C15 C11 -39.3(3)
B1 Mn1 C15 C11 -117.1(2)
C14 Mn1 C15 C11 117.0(3)
C12 Mn1 C15 C11 37.6(2)
C13 Mn1 C15 C11 79.7(2)
C2 Mn1 C15 C14 39.5(3)
C1 Mn1 C15 C14 -156.2(2)
B1 Mn1 C15 C14 125.9(2)
C11 Mn1 C15 C14 -117.0(3)
C12 Mn1 C15 C14 -79.4(2)
C13 Mn1 C15 C14 -37.3(2)
C21 Mn2 Sn1 C41 -166.87(13)
C22 Mn2 Sn1 C41 79.63(13)
B1 Mn2 Sn1 C41 136.32(16)
C33 Mn2 Sn1 C41 -7.47(16)
C32 Mn2 Sn1 C41 -70.64(19)
C34 Mn2 Sn1 C41 -11.71(13)
C31 Mn2 Sn1 C41 -77.56(13)
C35 Mn2 Sn1 C41 -46.73(13)
C21 Mn2 Sn1 C51 -48.13(13)
C22 Mn2 Sn1 C51 -161.63(13)
B1 Mn2 Sn1 C51 -104.94(16)
C33 Mn2 Sn1 C51 111.27(16)
C32 Mn2 Sn1 C51 48.10(19)
C34 Mn2 Sn1 C51 107.03(13)
C31 Mn2 Sn1 C51 41.18(13)
C35 Mn2 Sn1 C51 72.01(13)
C21 Mn2 Sn1 C61 69.86(13)
C22 Mn2 Sn1 C61 -43.65(13)
B1 Mn2 Sn1 C61 13.04(16)
C33 Mn2 Sn1 C61 -130.74(16)
C32 Mn2 Sn1 C61 166.08(18)
C34 Mn2 Sn1 C61 -134.98(13)
C31 Mn2 Sn1 C61 159.17(13)
C35 Mn2 Sn1 C61 -170.01(12)
C21 Mn2 C31 C35 132.9(2)
C22 Mn2 C31 C35 -39.3(4)
B1 Mn2 C31 C35 -155.1(2)
C33 Mn2 C31 C35 -80.3(2)
C32 Mn2 C31 C35 -118.3(3)
C34 Mn2 C31 C35 -37.4(2)
Sn1 Mn2 C31 C35 55.3(2)
C21 Mn2 C31 C32 -108.8(2)
C22 Mn2 C31 C32 79.0(4)
B1 Mn2 C31 C32 -36.8(2)
C33 Mn2 C31 C32 38.0(2)
C34 Mn2 C31 C32 80.9(2)
C35 Mn2 C31 C32 118.3(3)
Sn1 Mn2 C31 C32 173.59(17)
C35 C31 C32 C33 0.2(4)
Mn2 C31 C32 C33 -61.4(2)
C35 C31 C32 Mn2 61.6(2)
C21 Mn2 C32 C31 76.9(2)
C22 Mn2 C32 C31 -149.7(2)
B1 Mn2 C32 C31 148.0(2)
C33 Mn2 C32 C31 -117.5(3)
C34 Mn2 C32 C31 -79.8(2)
C35 Mn2 C32 C31 -37.15(19)
Sn1 Mn2 C32 C31 -10.7(3)
C21 Mn2 C32 C33 -165.6(2)
C22 Mn2 C32 C33 -32.2(3)
B1 Mn2 C32 C33 -94.6(2)
C34 Mn2 C32 C33 37.62(19)
C31 Mn2 C32 C33 117.5(3)
C35 Mn2 C32 C33 80.3(2)
Sn1 Mn2 C32 C33 106.8(2)
C31 C32 C33 C34 0.2(4)
Mn2 C32 C33 C34 -61.7(2)
C31 C32 C33 Mn2 61.8(2)
C21 Mn2 C33 C34 140.2(2)
C22 Mn2 C33 C34 -85.5(2)
B1 Mn2 C33 C34 -158.5(2)
C32 Mn2 C33 C34 117.8(3)
C31 Mn2 C33 C34 80.0(2)
C35 Mn2 C33 C34 37.4(2)
Sn1 Mn2 C33 C34 -6.7(3)
C21 Mn2 C33 C32 22.5(3)
C22 Mn2 C33 C32 156.7(2)
B1 Mn2 C33 C32 83.8(2)
C34 Mn2 C33 C32 -117.8(3)
C31 Mn2 C33 C32 -37.81(18)
C35 Mn2 C33 C32 -80.4(2)
Sn1 Mn2 C33 C32 -124.49(18)
C32 C33 C34 C35 -0.5(4)
Mn2 C33 C34 C35 -61.9(2)
C32 C33 C34 Mn2 61.4(2)
C21 Mn2 C34 C33 -104.8(4)
C22 Mn2 C34 C33 98.5(2)
B1 Mn2 C34 C33 26.6(3)
C32 Mn2 C34 C33 -37.8(2)
C31 Mn2 C34 C33 -80.8(2)
C35 Mn2 C34 C33 -118.0(3)
Sn1 Mn2 C34 C33 175.43(18)
C21 Mn2 C34 C35 13.2(4)
C22 Mn2 C34 C35 -143.5(2)
B1 Mn2 C34 C35 144.6(2)
C33 Mn2 C34 C35 118.0(3)
C32 Mn2 C34 C35 80.2(2)
C31 Mn2 C34 C35 37.21(19)
Sn1 Mn2 C34 C35 -66.57(19)
C32 C31 C35 C34 -0.5(4)
Mn2 C31 C35 C34 60.3(2)
C32 C31 C35 Mn2 -60.8(2)
C33 C34 C35 C31 0.6(4)
Mn2 C34 C35 C31 -60.4(2)
C33 C34 C35 Mn2 61.1(2)
C21 Mn2 C35 C31 -55.6(2)
C22 Mn2 C35 C31 163.4(2)
B1 Mn2 C35 C31 47.7(4)
C33 Mn2 C35 C31 80.7(2)
C32 Mn2 C35 C31 37.51(19)
C34 Mn2 C35 C31 118.3(3)
Sn1 Mn2 C35 C31 -127.43(19)
C21 Mn2 C35 C34 -173.9(2)
C22 Mn2 C35 C34 45.1(3)
B1 Mn2 C35 C34 -70.6(3)
C33 Mn2 C35 C34 -37.6(2)
C32 Mn2 C35 C34 -80.8(2)
C31 Mn2 C35 C34 -118.3(3)
Sn1 Mn2 C35 C34 114.27(19)
C51 Sn1 C41 C42 179.0(2)
C61 Sn1 C41 C42 67.0(3)
Mn2 Sn1 C41 C42 -55.9(3)
C51 Sn1 C41 C46 -2.2(3)
C61 Sn1 C41 C46 -114.2(2)
Mn2 Sn1 C41 C46 122.8(2)
C46 C41 C42 C43 -0.5(5)
Sn1 C41 C42 C43 178.2(2)
C41 C42 C43 C44 0.7(5)
C42 C43 C44 C45 -1.1(5)
C43 C44 C45 C46 1.3(5)
C44 C45 C46 C41 -1.2(5)
C42 C41 C46 C45 0.8(5)
Sn1 C41 C46 C45 -178.0(2)
C41 Sn1 C51 C52 -68.4(2)
C61 Sn1 C51 C52 48.2(3)
Mn2 Sn1 C51 C52 169.5(2)
C41 Sn1 C51 C56 113.3(3)
C61 Sn1 C51 C56 -130.1(3)
Mn2 Sn1 C51 C56 -8.8(3)
C56 C51 C52 C53 0.2(5)
Sn1 C51 C52 C53 -178.3(2)
C51 C52 C53 C54 0.7(5)
C52 C53 C54 C55 -1.1(5)
C53 C54 C55 C56 0.6(5)
C54 C55 C56 C51 0.4(5)
C52 C51 C56 C55 -0.7(5)
Sn1 C51 C56 C55 177.6(2)
C41 Sn1 C61 C66 -153.4(2)
C51 Sn1 C61 C66 94.4(3)
Mn2 Sn1 C61 C66 -30.2(3)
C41 Sn1 C61 C62 31.0(3)
C51 Sn1 C61 C62 -81.2(3)
Mn2 Sn1 C61 C62 154.2(2)
C66 C61 C62 C63 -0.6(5)
Sn1 C61 C62 C63 175.1(2)
C61 C62 C63 C64 -0.1(5)
C62 C63 C64 C65 0.7(5)
C63 C64 C65 C66 -0.7(5)
C64 C65 C66 C61 0.0(5)
C62 C61 C66 C65 0.7(5)
Sn1 C61 C66 C65 -175.1(2)
